data_4349082
loop_
_publ_author_name
'Barman, Suman K.'
'Lloret, Francesc'
'Mukherjee, Rabindranath'

_publ_section_title
;
 A Bioinspired Dinickel(II) Hydrolase: Solvent Vapor-Induced Hydrolysis of
 Carboxyesters under Ambient Conditions.
;
_journal_issue 24
_journal_name_full 'Inorganic chemistry'
_journal_page_first 12696
_journal_page_last 12706
_journal_paper_doi 10.1021/acs.inorgchem.6b01895
_journal_volume 55
_journal_year 2016
_chemical_formula_moiety 'C33 H47 Br2 Cl N4 Ni2 O11'
_chemical_formula_sum 'C33 H47 Br2 Cl N4 Ni2 O11'
_chemical_formula_weight 988.43
_space_group_crystal_system triclinic
_space_group_IT_number 2
_space_group_name_Hall '-P 1'
_space_group_name_H-M_alt 'P -1'
_atom_sites_solution_hydrogens mixed
_audit_creation_method SHELXL-2016/4
_cell_angle_alpha 65.180(5)
_cell_angle_beta 68.413(5)
_cell_angle_gamma 78.514(5)
_cell_formula_units_Z 2
_cell_length_a 13.285(5)
_cell_length_b 13.525(5)
_cell_length_c 14.356(5)
_cell_measurement_reflns_used 8074
_cell_measurement_temperature 100(2)
_cell_measurement_theta_max 25.498
_cell_measurement_theta_min 2.023
_cell_volume 2173.9(14)
_computing_cell_refinement 'Bruker SMART'
_computing_data_collection 'Bruker SMART APEX'
_computing_data_reduction 'Bruker SAINT PLUS'
_computing_molecular_graphics 'Ortep-3 for Windows (Farrugia, 1997)'
_computing_publication_material 'WinGX publication routines (Farrugia, 1999)'
_computing_structure_refinement 'SHELXL-2016/4 (Sheldrick, 2016)'
_computing_structure_solution 'SIR97(Altomare, et. al. 1999)'
_diffrn_ambient_temperature 100(2)
_diffrn_measured_fraction_theta_full 0.997
_diffrn_measured_fraction_theta_max 0.997
_diffrn_measurement_device_type 'CCD area detector'
_diffrn_measurement_method 'phi and omega scans'
_diffrn_radiation_type MoK\a
_diffrn_radiation_wavelength 0.71073
_diffrn_reflns_av_R_equivalents 0.0242
_diffrn_reflns_av_unetI/netI 0.0420
_diffrn_reflns_Laue_measured_fraction_full 0.997
_diffrn_reflns_Laue_measured_fraction_max 0.997
_diffrn_reflns_limit_h_max 14
_diffrn_reflns_limit_h_min -16
_diffrn_reflns_limit_k_max 16
_diffrn_reflns_limit_k_min -16
_diffrn_reflns_limit_l_max 17
_diffrn_reflns_limit_l_min -17
_diffrn_reflns_number 15599
_diffrn_reflns_point_group_measured_fraction_full 0.997
_diffrn_reflns_point_group_measured_fraction_max 0.997
_diffrn_reflns_theta_full 25.242
_diffrn_reflns_theta_max 25.498
_diffrn_reflns_theta_min 2.023
_diffrn_source 'fine-focus sealed tube'
_exptl_absorpt_coefficient_mu 2.821
_exptl_absorpt_correction_T_max 0.754
_exptl_absorpt_correction_T_min 0.720
_exptl_absorpt_correction_type empirical
_exptl_absorpt_process_details SADABS
_exptl_crystal_colour green
_exptl_crystal_density_diffrn 1.510
_exptl_crystal_density_method 'not measured'
_exptl_crystal_description block
_exptl_crystal_F_000 1008
_exptl_crystal_size_max 0.2
_exptl_crystal_size_mid 0.1
_exptl_crystal_size_min 0.1
_platon_squeeze_details
;
;
_refine_diff_density_max 1.385
_refine_diff_density_min -0.736
_refine_diff_density_rms 0.101
_refine_ls_extinction_method none
_refine_ls_goodness_of_fit_ref 1.056
_refine_ls_hydrogen_treatment mixed
_refine_ls_matrix_type full
_refine_ls_number_parameters 504
_refine_ls_number_reflns 8074
_refine_ls_number_restraints 5
_refine_ls_restrained_S_all 1.056
_refine_ls_R_factor_all 0.0511
_refine_ls_R_factor_gt 0.0392
_refine_ls_shift/su_max 0.001
_refine_ls_shift/su_mean 0.000
_refine_ls_structure_factor_coef Fsqd
_refine_ls_weighting_details 'w=1/[\s^2^(Fo^2^)+(0.0607P)^2^+1.1956P] where P=(Fo^2^+2Fc^2^)/3'
_refine_ls_weighting_scheme calc
_refine_ls_wR_factor_gt 0.1019
_refine_ls_wR_factor_ref 0.1066
_reflns_Friedel_coverage 0.000
_reflns_number_gt 6557
_reflns_number_total 8074
_reflns_threshold_expression 'I > 2\s(I)'
_cod_data_source_file ic6b01895_si_002.cif
_cod_data_source_block shelx_(CCDC_1496680)
_cod_original_cell_volume 2174.0(14)
_cod_database_code 4349082
_shelx_shelxl_version_number 2016/4
_shelx_space_group_comment
;
The symmetry employed for this shelxl refinement is uniquely defined
by the following loop, which should always be used as a source of
symmetry information in preference to the above space-group names.
They are only intended as comments.
;

loop_
_space_group_symop_operation_xyz
'x, y, z'
'-x, -y, -z'

loop_
_atom_site_label
_atom_site_type_symbol
_atom_site_fract_x
_atom_site_fract_y
_atom_site_fract_z
_atom_site_U_iso_or_equiv
_atom_site_adp_type
_atom_site_occupancy
_atom_site_site_symmetry_order
_atom_site_calc_flag
_atom_site_refinement_flags_posn
_atom_site_refinement_flags_adp
BR2 Br 0.13392(3) 0.95098(3) 0.10609(3) 0.02527(11) Uani 1 1 d . .
NI2 Ni -0.17491(3) 0.33449(3) 0.39117(3) 0.01414(11) Uani 1 1 d . .
BR1 Br -0.67282(3) 0.08135(4) 0.85167(3) 0.03652(13) Uani 1 1 d . .
NI1 Ni 0.06476(3) 0.38751(3) 0.16208(3) 0.01202(11) Uani 1 1 d . .
CL Cl 0.54494(9) 0.49977(11) 0.21799(9) 0.0463(3) Uani 1 1 d . .
O6 O -0.2000(2) 0.4824(2) 0.27546(19) 0.0188(5) Uani 1 1 d D .
O7 O -0.34574(19) 0.3326(2) 0.4328(2) 0.0218(5) Uani 1 1 d D .
O4 O -0.05885(18) 0.33510(18) 0.14103(18) 0.0154(5) Uani 1 1 d . .
O5 O -0.17420(18) 0.24596(19) 0.30498(18) 0.0175(5) Uani 1 1 d . .
O3 O 0.12112(18) 0.45707(19) -0.01033(18) 0.0150(5) Uani 1 1 d D .
O1 O -0.00966(17) 0.33129(18) 0.32793(17) 0.0137(5) Uani 1 1 d . .
O2 O -0.01190(17) 0.53851(18) 0.14302(18) 0.0144(5) Uani 1 1 d . .
N1 N 0.1979(2) 0.4366(2) 0.1727(2) 0.0142(6) Uani 1 1 d . .
N2 N 0.1665(2) 0.2412(2) 0.1561(2) 0.0165(6) Uani 1 1 d . .
N4 N -0.1815(2) 0.4153(2) 0.4946(2) 0.0192(6) Uani 1 1 d . .
N3 N -0.1843(2) 0.1942(2) 0.5311(2) 0.0154(6) Uani 1 1 d . .
C700 C -0.1642(4) 0.2018(4) 0.1595(3) 0.0351(10) Uani 1 1 d . .
H70A H -0.188501 0.132512 0.215050 0.053 Uiso 1 1 calc R U
H70B H -0.103962 0.190400 0.101720 0.053 Uiso 1 1 calc R U
H70C H -0.222181 0.241926 0.132075 0.053 Uiso 1 1 calc R U
C500 C 0.1480(3) 0.3226(3) 0.3749(3) 0.0155(7) Uani 1 1 d . .
C501 C 0.0818(3) 0.1309(3) 0.5511(3) 0.0214(8) Uani 1 1 d . .
H501 H 0.059009 0.066682 0.610370 0.026 Uiso 1 1 calc R U
O100 O 0.5433(3) 0.4969(3) 0.3202(3) 0.0664(11) Uani 1 1 d . .
C021 C -0.1970(3) 0.2231(3) 0.6245(3) 0.0219(8) Uani 1 1 d . .
H02A H -0.161983 0.165923 0.672877 0.026 Uiso 1 1 calc R U
H02B H -0.273458 0.227827 0.664429 0.026 Uiso 1 1 calc R U
C022 C 0.1143(3) 0.1380(3) 0.2340(3) 0.0210(8) Uani 1 1 d . .
H02C H 0.051887 0.132948 0.218024 0.032 Uiso 1 1 calc R U
H02D H 0.092469 0.136478 0.306180 0.032 Uiso 1 1 calc R U
H02E H 0.164828 0.077574 0.228399 0.032 Uiso 1 1 calc R U
C023 C 0.0513(3) 0.2796(3) 0.3935(3) 0.0143(7) Uani 1 1 d . .
O555 O 0.6482(3) 0.4537(4) 0.1744(3) 0.0879(15) Uani 1 1 d . .
C025 C 0.0233(3) 0.6264(3) 0.1381(3) 0.0148(7) Uani 1 1 d . .
C026 C 0.0191(3) 0.1809(3) 0.4830(3) 0.0166(7) Uani 1 1 d . .
C027 C -0.0506(3) 0.7145(3) 0.1480(3) 0.0174(7) Uani 1 1 d . .
H027 H -0.123414 0.708188 0.160790 0.021 Uiso 1 1 calc R U
C028 C 0.1335(3) 0.6366(3) 0.1203(3) 0.0150(7) Uani 1 1 d . .
C029 C 0.1647(3) 0.7325(3) 0.1139(3) 0.0187(7) Uani 1 1 d . .
H029 H 0.236581 0.739139 0.103960 0.022 Uiso 1 1 calc R U
C030 C 0.2927(3) 0.3660(3) 0.1358(3) 0.0198(8) Uani 1 1 d . .
H03A H 0.351439 0.369554 0.158932 0.024 Uiso 1 1 calc R U
H03B H 0.317863 0.392976 0.057280 0.024 Uiso 1 1 calc R U
C031 C 0.2086(3) 0.2684(3) 0.4446(3) 0.0190(7) Uani 1 1 d . .
H031 H 0.272985 0.297190 0.430802 0.023 Uiso 1 1 calc R U
C032 C 0.2627(3) 0.2481(3) 0.1815(3) 0.0190(7) Uani 1 1 d . .
H03C H 0.323396 0.205541 0.150963 0.023 Uiso 1 1 calc R U
H03D H 0.247355 0.217796 0.259448 0.023 Uiso 1 1 calc R U
C033 C -0.2748(3) 0.1250(3) 0.5588(3) 0.0208(8) Uani 1 1 d . .
H03E H -0.266614 0.109954 0.495893 0.025 Uiso 1 1 calc R U
H03F H -0.267845 0.055822 0.616403 0.025 Uiso 1 1 calc R U
C034 C 0.1765(3) 0.1724(3) 0.5345(3) 0.0238(8) Uani 1 1 d . .
C035 C -0.1477(3) 0.3315(3) 0.5870(3) 0.0211(8) Uani 1 1 d . .
H03G H -0.171242 0.356183 0.646576 0.025 Uiso 1 1 calc R U
H03H H -0.069284 0.321647 0.564913 0.025 Uiso 1 1 calc R U
C036 C -0.5987(3) 0.2643(4) 0.6596(3) 0.0347(10) Uani 1 1 d . .
H036 H -0.668471 0.294064 0.681761 0.042 Uiso 1 1 calc R U
C037 C -0.4199(3) 0.2763(3) 0.5302(3) 0.0233(8) Uani 1 1 d . .
C038 C 0.2212(3) 0.5526(3) 0.0969(3) 0.0160(7) Uani 1 1 d . .
H03I H 0.233936 0.558266 0.023814 0.019 Uiso 1 1 calc R U
H03J H 0.287557 0.569936 0.098900 0.019 Uiso 1 1 calc R U
C039 C -0.0815(3) 0.1283(3) 0.5052(3) 0.0180(7) Uani 1 1 d . .
H03K H -0.074859 0.114235 0.442205 0.022 Uiso 1 1 calc R U
H03L H -0.085824 0.058512 0.565346 0.022 Uiso 1 1 calc R U
C040 C -0.3866(3) 0.1752(3) 0.5937(3) 0.0223(8) Uani 1 1 d . .
C041 C 0.1835(3) 0.4292(3) 0.2832(3) 0.0167(7) Uani 1 1 d . .
H41A H 0.130484 0.486129 0.297595 0.020 Uiso 1 1 calc R U
H41B H 0.251653 0.444675 0.283286 0.020 Uiso 1 1 calc R U
C042 C -0.0191(3) 0.8099(3) 0.1394(3) 0.0194(8) Uani 1 1 d . .
H042 H -0.069279 0.867499 0.145021 0.023 Uiso 1 1 calc R U
O101 O 0.4641(4) 0.4412(8) 0.2405(7) 0.191(4) Uani 1 1 d . .
C044 C -0.1086(3) 0.5066(3) 0.4379(3) 0.0229(8) Uani 1 1 d . .
H04A H -0.133695 0.562814 0.381700 0.034 Uiso 1 1 calc R U
H04B H -0.036510 0.480935 0.406474 0.034 Uiso 1 1 calc R U
H04C H -0.108087 0.535439 0.488429 0.034 Uiso 1 1 calc R U
C045 C -0.4629(3) 0.1178(3) 0.6918(3) 0.0246(8) Uani 1 1 d . .
H045 H -0.443550 0.049523 0.736925 0.030 Uiso 1 1 calc R U
C046 C -0.5676(3) 0.1628(3) 0.7217(3) 0.0280(9) Uani 1 1 d . .
C047 C -0.5226(3) 0.3224(4) 0.5617(3) 0.0322(9) Uani 1 1 d . .
H047 H -0.541261 0.391849 0.518009 0.039 Uiso 1 1 calc R U
C048 C -0.2920(3) 0.4608(3) 0.5350(3) 0.0262(8) Uani 1 1 d . .
H04D H -0.291436 0.500399 0.576803 0.039 Uiso 1 1 calc R U
H04E H -0.340434 0.402473 0.579663 0.039 Uiso 1 1 calc R U
H04F H -0.315947 0.509122 0.474737 0.039 Uiso 1 1 calc R U
C049 C -0.1293(3) 0.2653(3) 0.2062(3) 0.0163(7) Uani 1 1 d . .
C051 C 0.2411(4) 0.1156(4) 0.6122(4) 0.0404(11) Uani 1 1 d . .
H05A H 0.203076 0.125741 0.679064 0.061 Uiso 1 1 calc R U
H05B H 0.310886 0.145996 0.580979 0.061 Uiso 1 1 calc R U
H05C H 0.250109 0.039110 0.625780 0.061 Uiso 1 1 calc R U
C053 C 0.2013(3) 0.2360(3) 0.0471(3) 0.0206(8) Uani 1 1 d . .
H05D H 0.246116 0.170746 0.047584 0.031 Uiso 1 1 calc R U
H05E H 0.241756 0.298510 -0.005748 0.031 Uiso 1 1 calc R U
H05F H 0.138653 0.235350 0.029247 0.031 Uiso 1 1 calc R U
C054 C 0.0888(3) 0.8180(3) 0.1222(3) 0.0180(7) Uani 1 1 d . .
O556 O 0.5293(10) 0.6062(7) 0.1561(6) 0.268(6) Uani 1 1 d . .
H102 H -0.243(3) 0.481(4) 0.242(3) 0.044(14) Uiso 1 1 d D .
H104 H 0.107(3) 0.5275(16) -0.035(3) 0.012(9) Uiso 1 1 d D .
H100 H -0.383(3) 0.387(2) 0.401(3) 0.028(11) Uiso 1 1 d D .
H103 H 0.086(3) 0.436(3) -0.040(3) 0.035(12) Uiso 1 1 d D .
H101 H -0.130(2) 0.501(5) 0.237(4) 0.08(2) Uiso 1 1 d D .

loop_
_atom_site_aniso_label
_atom_site_aniso_U_11
_atom_site_aniso_U_22
_atom_site_aniso_U_33
_atom_site_aniso_U_23
_atom_site_aniso_U_13
_atom_site_aniso_U_12
BR2 0.0423(2) 0.0142(2) 0.0217(2) -0.00582(15) -0.00939(17) -0.01040(15)
NI2 0.0162(2) 0.0140(2) 0.0105(2) -0.00313(18) -0.00360(17) -0.00200(17)
BR1 0.0248(2) 0.0599(3) 0.0186(2) -0.0109(2) 0.00162(16) -0.01491(19)
NI1 0.0162(2) 0.0101(2) 0.0101(2) -0.00359(17) -0.00432(17) -0.00192(16)
CL 0.0392(6) 0.0594(8) 0.0292(6) -0.0081(5) -0.0143(5) 0.0079(5)
O6 0.0184(13) 0.0169(13) 0.0165(13) -0.0014(10) -0.0062(11) -0.0010(10)
O7 0.0169(13) 0.0205(15) 0.0199(13) -0.0001(11) -0.0057(11) -0.0016(10)
O4 0.0196(12) 0.0137(12) 0.0135(12) -0.0027(10) -0.0069(10) -0.0047(9)
O5 0.0228(13) 0.0159(13) 0.0127(12) -0.0022(10) -0.0045(10) -0.0081(10)
O3 0.0202(12) 0.0118(13) 0.0119(12) -0.0018(10) -0.0058(10) -0.0034(10)
O1 0.0166(12) 0.0136(12) 0.0114(11) -0.0036(10) -0.0058(9) -0.0018(9)
O2 0.0179(12) 0.0104(12) 0.0148(12) -0.0036(10) -0.0046(10) -0.0042(9)
N1 0.0178(14) 0.0134(15) 0.0125(14) -0.0048(12) -0.0054(12) -0.0024(11)
N2 0.0223(15) 0.0141(15) 0.0143(14) -0.0068(12) -0.0048(12) -0.0022(11)
N4 0.0204(15) 0.0205(17) 0.0178(15) -0.0099(13) -0.0054(12) 0.0014(12)
N3 0.0169(14) 0.0157(15) 0.0117(14) -0.0023(12) -0.0038(12) -0.0052(11)
C700 0.051(3) 0.037(3) 0.020(2) -0.0082(18) -0.0042(19) -0.026(2)
C500 0.0219(18) 0.0137(18) 0.0136(16) -0.0071(14) -0.0075(14) 0.0013(13)
C501 0.0260(19) 0.0155(19) 0.0171(18) -0.0020(15) -0.0066(15) 0.0010(15)
O100 0.072(3) 0.074(3) 0.059(2) -0.029(2) -0.039(2) 0.028(2)
C021 0.0242(19) 0.024(2) 0.0132(17) -0.0062(15) -0.0050(15) 0.0033(15)
C022 0.034(2) 0.0099(18) 0.0189(18) -0.0059(15) -0.0071(16) -0.0007(14)
C023 0.0182(17) 0.0154(18) 0.0133(16) -0.0094(14) -0.0057(14) 0.0014(13)
O555 0.045(2) 0.157(5) 0.056(3) -0.054(3) 0.005(2) -0.004(3)
C025 0.0212(17) 0.0129(18) 0.0087(15) -0.0020(13) -0.0040(13) -0.0039(13)
C026 0.0185(17) 0.0173(19) 0.0140(17) -0.0080(14) -0.0037(14) 0.0007(14)
C027 0.0203(18) 0.0184(19) 0.0133(17) -0.0062(15) -0.0041(14) -0.0029(14)
C028 0.0207(17) 0.0133(18) 0.0103(16) -0.0019(14) -0.0055(14) -0.0042(13)
C029 0.0241(19) 0.0185(19) 0.0133(17) -0.0026(14) -0.0070(15) -0.0068(14)
C030 0.0150(17) 0.022(2) 0.0238(19) -0.0122(16) -0.0057(15) 0.0016(14)
C031 0.0210(18) 0.0182(19) 0.0218(18) -0.0079(15) -0.0114(15) 0.0003(14)
C032 0.0219(18) 0.0152(19) 0.0244(19) -0.0110(15) -0.0119(15) 0.0059(14)
C033 0.0254(19) 0.0158(19) 0.0182(18) -0.0004(15) -0.0080(15) -0.0064(14)
C034 0.030(2) 0.021(2) 0.0196(19) -0.0055(16) -0.0129(16) 0.0027(16)
C035 0.0244(19) 0.026(2) 0.0154(17) -0.0095(16) -0.0070(15) -0.0008(15)
C036 0.023(2) 0.041(3) 0.035(2) -0.016(2) -0.0012(18) -0.0036(18)
C037 0.0223(19) 0.028(2) 0.0189(18) -0.0071(17) -0.0043(15) -0.0091(16)
C038 0.0169(17) 0.0159(18) 0.0172(17) -0.0056(14) -0.0056(14) -0.0062(13)
C039 0.0222(18) 0.0125(18) 0.0144(17) -0.0022(14) -0.0044(14) -0.0001(14)
C040 0.0226(19) 0.026(2) 0.0191(18) -0.0075(16) -0.0059(15) -0.0066(15)
C041 0.0191(17) 0.0173(19) 0.0182(17) -0.0097(15) -0.0070(14) -0.0016(14)
C042 0.029(2) 0.0123(18) 0.0156(17) -0.0067(15) -0.0059(15) 0.0024(14)
O101 0.043(3) 0.341(11) 0.331(11) -0.276(10) -0.043(4) -0.004(4)
C044 0.026(2) 0.021(2) 0.0241(19) -0.0142(17) -0.0039(16) -0.0014(15)
C045 0.026(2) 0.029(2) 0.0181(18) -0.0068(17) -0.0049(16) -0.0087(16)
C046 0.024(2) 0.039(3) 0.0158(18) -0.0054(17) 0.0005(16) -0.0149(17)
C047 0.021(2) 0.031(2) 0.035(2) -0.0080(19) -0.0027(18) -0.0052(17)
C048 0.025(2) 0.025(2) 0.029(2) -0.0145(18) -0.0060(17) 0.0034(16)
C049 0.0226(18) 0.0111(17) 0.0149(17) -0.0017(14) -0.0085(15) -0.0028(14)
C051 0.043(3) 0.039(3) 0.036(2) 0.004(2) -0.027(2) -0.007(2)
C053 0.0258(19) 0.022(2) 0.0148(17) -0.0094(15) -0.0049(15) 0.0006(15)
C054 0.032(2) 0.0095(17) 0.0138(17) -0.0038(14) -0.0058(15) -0.0086(14)
O556 0.507(16) 0.134(7) 0.095(5) -0.029(5) -0.139(8) 0.175(9)

loop_
_atom_type_symbol
_atom_type_description
_atom_type_scat_dispersion_real
_atom_type_scat_dispersion_imag
_atom_type_scat_source
C C 0.0033 0.0016 'International Tables Vol C Tables 4.2.6.8 and 6.1.1.4'
H H 0.0000 0.0000 'International Tables Vol C Tables 4.2.6.8 and 6.1.1.4'
N N 0.0061 0.0033 'International Tables Vol C Tables 4.2.6.8 and 6.1.1.4'
O O 0.0106 0.0060 'International Tables Vol C Tables 4.2.6.8 and 6.1.1.4'
Cl Cl 0.1484 0.1585 'International Tables Vol C Tables 4.2.6.8 and 6.1.1.4'
Ni Ni 0.3393 1.1124 'International Tables Vol C Tables 4.2.6.8 and 6.1.1.4'
Br Br -0.2901 2.4595 'International Tables Vol C Tables 4.2.6.8 and 6.1.1.4'

loop_
_geom_angle_atom_site_label_1
_geom_angle_atom_site_label_2
_geom_angle_atom_site_label_3
_geom_angle
O1 NI2 O5 87.96(9)
O1 NI2 O6 95.41(9)
O5 NI2 O6 94.32(10)
O1 NI2 N3 96.64(10)
O5 NI2 N3 91.99(10)
O6 NI2 N3 166.59(10)
O1 NI2 O7 169.81(9)
O5 NI2 O7 82.61(9)
O6 NI2 O7 81.52(10)
N3 NI2 O7 87.58(10)
O1 NI2 N4 94.22(10)
O5 NI2 N4 174.92(11)
O6 NI2 N4 90.05(11)
N3 NI2 N4 83.21(11)
O7 NI2 N4 95.49(10)
O2 NI1 O1 91.48(9)
O2 NI1 O4 91.56(9)
O1 NI1 O4 91.46(9)
O2 NI1 N1 91.10(10)
O1 NI1 N1 92.38(10)
O4 NI1 N1 175.26(9)
O2 NI1 O3 82.46(9)
O1 NI1 O3 172.26(9)
O4 NI1 O3 83.92(9)
N1 NI1 O3 92.55(10)
O2 NI1 N2 170.26(10)
O1 NI1 N2 97.49(10)
O4 NI1 N2 91.97(10)
N1 NI1 N2 84.79(11)
O3 NI1 N2 88.89(10)
O101 CL O556 111.6(7)
O101 CL O555 112.9(4)
O556 CL O555 112.9(5)
O101 CL O100 106.3(4)
O556 CL O100 106.7(4)
O555 CL O100 105.8(2)
C037 O7 NI2 129.1(2)
C049 O4 NI1 131.6(2)
C049 O5 NI2 128.8(2)
C023 O1 NI2 120.11(19)
C023 O1 NI1 119.12(19)
NI2 O1 NI1 120.19(11)
C025 O2 NI1 128.8(2)
C041 N1 C030 111.6(3)
C041 N1 C038 107.3(2)
C030 N1 C038 107.5(3)
C041 N1 NI1 113.4(2)
C030 N1 NI1 105.97(19)
C038 N1 NI1 111.0(2)
C022 N2 C032 109.0(3)
C022 N2 C053 106.4(3)
C032 N2 C053 109.6(3)
C022 N2 NI1 114.4(2)
C032 N2 NI1 105.57(18)
C053 N2 NI1 111.9(2)
C044 N4 C048 107.1(3)
C044 N4 C035 109.7(3)
C048 N4 C035 110.1(3)
C044 N4 NI2 112.1(2)
C048 N4 NI2 111.4(2)
C035 N4 NI2 106.5(2)
C039 N3 C021 111.3(3)
C039 N3 C033 106.5(3)
C021 N3 C033 110.1(3)
C039 N3 NI2 105.9(2)
C021 N3 NI2 110.7(2)
C033 N3 NI2 112.2(2)
C031 C500 C023 119.7(3)
C031 C500 C041 119.8(3)
C023 C500 C041 120.4(3)
C034 C501 C026 122.8(3)
N3 C021 C035 111.6(3)
O1 C023 C500 120.9(3)
O1 C023 C026 120.6(3)
C500 C023 C026 118.5(3)
O2 C025 C027 119.2(3)
O2 C025 C028 122.6(3)
C027 C025 C028 118.2(3)
C501 C026 C023 119.5(3)
C501 C026 C039 119.4(3)
C023 C026 C039 121.2(3)
C042 C027 C025 122.3(3)
C029 C028 C025 119.3(3)
C029 C028 C038 117.9(3)
C025 C028 C038 122.6(3)
C054 C029 C028 120.3(3)
N1 C030 C032 111.2(3)
C500 C031 C034 122.4(3)
N2 C032 C030 110.6(3)
C040 C033 N3 114.6(3)
C501 C034 C031 117.2(3)
C501 C034 C051 120.7(4)
C031 C034 C051 122.2(4)
N4 C035 C021 110.5(3)
C046 C036 C047 118.2(4)
O7 C037 C047 119.7(4)
O7 C037 C040 117.7(3)
C047 C037 C040 122.5(4)
N1 C038 C028 115.4(3)
N3 C039 C026 114.6(3)
C037 C040 C045 117.4(3)
C037 C040 C033 122.3(3)
C045 C040 C033 120.2(3)
N1 C041 C500 116.7(3)
C027 C042 C054 118.5(3)
C046 C045 C040 120.1(4)
C036 C046 C045 122.0(4)
C036 C046 BR1 118.2(3)
C045 C046 BR1 119.8(3)
C037 C047 C036 119.8(4)
O5 C049 O4 126.1(3)
O5 C049 C700 117.0(3)
O4 C049 C700 116.9(3)
C042 C054 C029 121.3(3)
C042 C054 BR2 118.8(3)
C029 C054 BR2 119.8(3)

loop_
_geom_bond_atom_site_label_1
_geom_bond_atom_site_label_2
_geom_bond_distance
BR2 C054 1.904(3)
NI2 O1 2.043(2)
NI2 O5 2.048(2)
NI2 O6 2.055(3)
NI2 N3 2.089(3)
NI2 O7 2.126(3)
NI2 N4 2.154(3)
BR1 C046 1.901(4)
NI1 O2 2.047(2)
NI1 O1 2.067(2)
NI1 O4 2.073(2)
NI1 N1 2.085(3)
NI1 O3 2.129(2)
NI1 N2 2.177(3)
CL O101 1.325(6)
CL O556 1.359(7)
CL O555 1.420(4)
CL O100 1.444(4)
O7 C037 1.378(4)
O4 C049 1.268(4)
O5 C049 1.250(4)
O1 C023 1.347(4)
O2 C025 1.328(4)
N1 C041 1.487(4)
N1 C030 1.495(4)
N1 C038 1.501(4)
N2 C022 1.477(4)
N2 C032 1.483(4)
N2 C053 1.487(4)
N4 C044 1.475(4)
N4 C048 1.478(4)
N4 C035 1.489(5)
N3 C039 1.489(4)
N3 C021 1.491(4)
N3 C033 1.504(4)
C700 C049 1.507(5)
C500 C031 1.390(5)
C500 C023 1.405(5)
C500 C041 1.502(5)
C501 C034 1.380(5)
C501 C026 1.387(5)
C021 C035 1.527(5)
C023 C026 1.414(5)
C025 C027 1.406(5)
C025 C028 1.415(5)
C026 C039 1.506(5)
C027 C042 1.378(5)
C028 C029 1.395(5)
C028 C038 1.506(5)
C029 C054 1.390(5)
C030 C032 1.521(5)
C031 C034 1.393(5)
C033 C040 1.501(5)
C034 C051 1.514(5)
C036 C046 1.367(6)
C036 C047 1.399(6)
C037 C047 1.378(5)
C037 C040 1.380(5)
C040 C045 1.399(5)
C042 C054 1.381(5)
C045 C046 1.390(5)

loop_
_platon_squeeze_void_nr
_platon_squeeze_void_average_x
_platon_squeeze_void_average_y
_platon_squeeze_void_average_z
_platon_squeeze_void_volume
_platon_squeeze_void_count_electrons
_platon_squeeze_void_content
1 0.500 0.003 0.016 353 81 ' '
